data_2202020
loop_
_publ_author_name
'Shu-Yan Zhang'
'Zhan Shi'
Long-Guan,Zhu
'Ru-Ren Xu'
'Wen-Qin Pang'

_publ_section_title
;Di-\m-acetato-\k^3^<i>O,O</i>':<i>O</i>'-di-\m-trichloroacetato-\k^2^<i>O</i>:<i>O</i>'-bis[aqua(trichloroacetato)(1,10-phenanthroline-\k^2^<i>N,N</i>')praseodymium(III)]
 dimethylformamide disolvate
;
_journal_issue 4
_journal_name_full 'Acta Crystallographica Section E'
_journal_page_first m142
_journal_page_last m144
_journal_paper_doi 10.1107/S1600536803004744
_journal_volume 59
_journal_year 2003
_chemical_formula_iupac '[Pr2 (C4 Cl6 O4)4 (C2 H3 O2)2 (C12 H8 N2)2 (H2 O)2], 2C3 H7 N O'
_chemical_formula_moiety 'C36 H26 Cl12 N4 O14 Pr2, 2C3 H7 N O'
_chemical_formula_sum 'C42 H40 Cl12 N6 O16 Pr2'
_chemical_formula_weight 1592.02
_chemical_name_systematic ?
_space_group_IT_number 2
_symmetry_cell_setting triclinic
_symmetry_space_group_name_Hall '-P 1'
_symmetry_space_group_name_H-M 'P -1'
_atom_sites_solution_hydrogens geom
_atom_sites_solution_primary direct
_atom_sites_solution_secondary difmap
_audit_creation_method SHELXL-97
_cell_angle_alpha 113.89(3)
_cell_angle_beta 102.18(2)
_cell_angle_gamma 102.786(18)
_cell_formula_units_Z 1
_cell_length_a 10.351(3)
_cell_length_b 12.475(3)
_cell_length_c 13.424(4)
_cell_measurement_reflns_used 7133
_cell_measurement_temperature 293(2)
_cell_measurement_theta_max 23.3
_cell_measurement_theta_min 1.8
_cell_volume 1455.1(9)
_computing_cell_refinement SMART
_computing_data_collection 'SMART (Bruker, 1997)'
_computing_data_reduction 'SAINT (Bruker, 1997)'
_computing_molecular_graphics 'SHELXP97 (Sheldrick, 1997)'
_computing_publication_material 'SHELXTL (Bruker, 1997)'
_computing_structure_refinement 'SHELXL97 (Sheldrick, 1997)'
_computing_structure_solution 'SHELXS97 (Sheldrick, 1997)'
_diffrn_ambient_temperature 293(2)
_diffrn_measured_fraction_theta_full 0.992
_diffrn_measured_fraction_theta_max 0.992
_diffrn_measurement_device_type 'Bruker SMART CCD area-detector'
_diffrn_measurement_method '\f and \w'
_diffrn_radiation_monochromator graphite
_diffrn_radiation_source 'fine-focus sealed tube'
_diffrn_radiation_type MoK\a
_diffrn_radiation_wavelength 0.71073
_diffrn_reflns_av_R_equivalents 0.0138
_diffrn_reflns_av_sigmaI/netI 0.0200
_diffrn_reflns_limit_h_max 11
_diffrn_reflns_limit_h_min -10
_diffrn_reflns_limit_k_max 13
_diffrn_reflns_limit_k_min -13
_diffrn_reflns_limit_l_max 11
_diffrn_reflns_limit_l_min -14
_diffrn_reflns_number 7133
_diffrn_reflns_theta_full 23.29
_diffrn_reflns_theta_max 23.29
_diffrn_reflns_theta_min 1.76
_diffrn_standards_decay_% 'not measured'
_exptl_absorpt_coefficient_mu 2.274
_exptl_absorpt_correction_T_max 0.6591
_exptl_absorpt_correction_T_min 0.5487
_exptl_absorpt_correction_type multi-scan
_exptl_absorpt_process_details '(SADABS; Sheldrick, 1996)'
_exptl_crystal_colour green
_exptl_crystal_density_diffrn 1.817
_exptl_crystal_density_method 'not measured'
_exptl_crystal_description prism
_exptl_crystal_F_000 784
_exptl_crystal_size_max 0.30
_exptl_crystal_size_mid 0.20
_exptl_crystal_size_min 0.20
_refine_diff_density_max 1.073
_refine_diff_density_min -0.760
_refine_ls_extinction_method none
_refine_ls_goodness_of_fit_ref 1.056
_refine_ls_hydrogen_treatment mixed
_refine_ls_matrix_type full
_refine_ls_number_parameters 360
_refine_ls_number_reflns 4163
_refine_ls_number_restraints 2
_refine_ls_restrained_S_all 1.056
_refine_ls_R_factor_all 0.0341
_refine_ls_R_factor_gt 0.0310
_refine_ls_shift/su_max <0.001
_refine_ls_shift/su_mean 0.000
_refine_ls_structure_factor_coef Fsqd
_refine_ls_weighting_details 'calc w = 1/[\s^2^(Fo^2^)+(0.0368P)^2^+3.6925P] where P = (Fo^2^+2Fc^2^)/3'
_refine_ls_weighting_scheme calc
_refine_ls_wR_factor_gt 0.0762
_refine_ls_wR_factor_ref 0.0783
_reflns_number_gt 3874
_reflns_number_total 4163
_reflns_threshold_expression I>2\s(I)
_cod_data_source_file lh6037.cif
_cod_data_source_block I
_cod_original_cell_volume 1455.0(7)
_cod_database_code 2202020
_cod_database_fobs_code 2202020

loop_
_symmetry_equiv_pos_as_xyz
'x, y, z'
'-x, -y, -z'

loop_
_atom_site_label
_atom_site_fract_x
_atom_site_fract_y
_atom_site_fract_z
_atom_site_U_iso_or_equiv
_atom_site_adp_type
_atom_site_calc_flag
_atom_site_refinement_flags
_atom_site_occupancy
_atom_site_disorder_assembly
_atom_site_disorder_group
_atom_site_type_symbol
Pr1 0.12942(2) 0.66798(2) 0.027032(19) 0.03210(10) Uani d . 1 . . Pr
Cl1 -0.0356(3) 0.2865(3) -0.42151(19) 0.1231(9) Uani d . 1 . . Cl
Cl2 -0.3201(2) 0.2697(2) -0.44801(14) 0.1128(9) Uani d . 1 . . Cl
Cl3 -0.1202(2) 0.48897(17) -0.41123(14) 0.0922(6) Uani d . 1 . . Cl
Cl4 0.1017(3) 1.19173(17) 0.33217(17) 0.1010(7) Uani d . 1 . . Cl
Cl5 0.07827(19) 1.0018(2) 0.39825(15) 0.0857(5) Uani d . 1 . . Cl
Cl6 0.34111(15) 1.11792(18) 0.38636(14) 0.0818(5) Uani d . 1 . . Cl
O1 -0.0148(4) 0.7591(4) -0.0675(3) 0.0552(9) Uani d D 1 . . O
H1A -0.005(7) 0.838(3) -0.029(5) 0.09(2) Uiso d D 1 . . H
H1B -0.096(5) 0.713(6) -0.125(5) 0.11(3) Uiso d D 1 . . H
O2 -0.0020(3) 0.5184(3) -0.1826(3) 0.0440(8) Uani d . 1 . . O
O3 -0.1723(3) 0.3525(3) -0.2084(3) 0.0434(8) Uani d . 1 . . O
O4 0.1384(4) 0.8664(3) 0.1796(3) 0.0596(10) Uani d . 1 . . O
O5 0.0645(6) 0.9912(4) 0.1196(4) 0.0813(14) Uani d . 1 . . O
O6 0.2932(4) 0.5459(3) -0.0231(4) 0.0570(10) Uani d . 1 . . O
O7 0.0981(3) 0.4342(3) -0.0239(3) 0.0405(7) Uani d . 1 . . O
O8 -0.2843(7) 0.6175(8) -0.1992(8) 0.161(4) Uani d . 1 . . O
N1 0.3960(4) 0.8176(4) 0.1469(3) 0.0453(10) Uani d . 1 . . N
N2 0.2786(4) 0.7552(4) -0.0785(3) 0.0446(10) Uani d . 1 . . N
N3 -0.5093(7) 0.5029(7) -0.2962(6) 0.0916(19) Uani d . 1 . . N
C1 0.4523(6) 0.8537(5) 0.2585(5) 0.0610(15) Uani d . 1 . . C
H1 0.3943 0.8327 0.2969 0.080 Uiso calc . 1 . . H
C2 0.5947(7) 0.9216(6) 0.3208(6) 0.0747(19) Uani d . 1 . . C
H2 0.6302 0.9448 0.3990 0.080 Uiso calc . 1 . . H
C3 0.6803(6) 0.9534(6) 0.2672(7) 0.076(2) Uani d . 1 . . C
H3 0.7753 0.9993 0.3086 0.080 Uiso calc . 1 . . H
C4 0.6272(5) 0.9178(5) 0.1497(6) 0.0581(15) Uani d . 1 . . C
C5 0.4816(5) 0.8495(4) 0.0918(5) 0.0445(12) Uani d . 1 . . C
C6 0.4199(5) 0.8152(4) -0.0277(5) 0.0445(12) Uani d . 1 . . C
C7 0.5061(6) 0.8476(5) -0.0865(6) 0.0600(15) Uani d . 1 . . C
C8 0.4413(9) 0.8156(6) -0.2008(6) 0.079(2) Uani d . 1 . . C
H8 0.4949 0.8347 -0.2429 0.080 Uiso calc . 1 . . H
C9 0.2999(9) 0.7564(6) -0.2521(5) 0.077(2) Uani d . 1 . . C
H9 0.2561 0.7356 -0.3287 0.080 Uiso calc . 1 . . H
C10 0.2213(7) 0.7272(5) -0.1879(5) 0.0605(15) Uani d . 1 . . C
H10 0.1246 0.6863 -0.2236 0.080 Uiso calc . 1 . . H
C11 0.7110(6) 0.9477(6) 0.0860(8) 0.076(2) Uani d . 1 . . C
H11 0.8070 0.9917 0.1231 0.080 Uiso calc . 1 . . H
C12 0.6542(7) 0.9139(6) -0.0243(8) 0.077(2) Uani d . 1 . . C
H12 0.7119 0.9336 -0.0634 0.080 Uiso calc . 1 . . H
C13 -0.1031(5) 0.4190(4) -0.2397(4) 0.0371(11) Uani d . 1 . . C
C14 -0.1444(6) 0.3682(5) -0.3737(4) 0.0490(13) Uani d . 1 . . C
C15 0.1151(5) 0.9631(5) 0.1928(4) 0.0436(12) Uani d . 1 . . C
C16 0.1561(5) 1.0641(5) 0.3206(4) 0.0471(12) Uani d . 1 . . C
C17 0.2139(5) 0.4431(5) -0.0430(4) 0.0449(12) Uani d . 1 . . C
C18 0.2490(8) 0.3271(6) -0.0920(7) 0.082(2) Uani d . 1 . . C
H18A 0.1754 0.2582 -0.1009 0.080 Uiso calc . 1 . . H
H18B 0.3362 0.3375 -0.0405 0.080 Uiso calc . 1 . . H
H18C 0.2578 0.3109 -0.1660 0.080 Uiso calc . 1 . . H
C19 -0.3834(15) 0.5827(12) -0.2552(13) 0.169(6) Uani d . 1 . . C
H19 -0.3847 0.6285 -0.2952 0.080 Uiso calc . 1 . . H
C20 -0.602(3) 0.4880(16) -0.3831(17) 0.41(2) Uani d . 1 . . C
H20A -0.6887 0.4264 -0.3986 0.080 Uiso calc . 1 . . H
H20B -0.5720 0.4606 -0.4492 0.080 Uiso calc . 1 . . H
H20C -0.6172 0.5657 -0.3678 0.080 Uiso calc . 1 . . H
C21 -0.540(4) 0.444(3) -0.244(3) 0.384(19) Uani d . 1 . . C
H21A -0.6357 0.3867 -0.2842 0.080 Uiso calc . 1 . . H
H21B -0.5316 0.5007 -0.1667 0.080 Uiso calc . 1 . . H
H21C -0.4781 0.3974 -0.2404 0.080 Uiso calc . 1 . . H

loop_
_atom_site_aniso_label
_atom_site_aniso_U_11
_atom_site_aniso_U_22
_atom_site_aniso_U_33
_atom_site_aniso_U_12
_atom_site_aniso_U_13
_atom_site_aniso_U_23
Pr1 0.03545(16) 0.02792(15) 0.02367(15) 0.00148(10) 0.00612(10) 0.01046(11)
Cl1 0.169(2) 0.149(2) 0.0788(13) 0.105(2) 0.0680(15) 0.0406(14)
Cl2 0.0829(12) 0.1394(18) 0.0407(8) -0.0511(12) -0.0161(8) 0.0375(10)
Cl3 0.1304(16) 0.0735(11) 0.0454(8) -0.0032(10) -0.0019(9) 0.0381(8)
Cl4 0.1422(18) 0.0625(11) 0.0751(12) 0.0530(12) 0.0145(12) 0.0130(9)
Cl5 0.0843(11) 0.1093(14) 0.0641(10) 0.0165(10) 0.0410(9) 0.0423(10)
Cl6 0.0439(8) 0.0974(13) 0.0545(9) -0.0031(8) 0.0042(7) 0.0107(9)
O1 0.064(2) 0.046(2) 0.043(2) 0.015(2) 0.0025(19) 0.0184(19)
O2 0.052(2) 0.0343(18) 0.0262(16) -0.0035(16) 0.0037(15) 0.0105(14)
O3 0.0493(19) 0.0396(18) 0.0284(16) -0.0010(15) 0.0056(15) 0.0164(15)
O4 0.070(3) 0.045(2) 0.043(2) 0.0227(19) 0.0023(19) 0.0088(17)
O5 0.123(4) 0.069(3) 0.045(2) 0.043(3) 0.014(2) 0.021(2)
O6 0.046(2) 0.047(2) 0.081(3) 0.0112(17) 0.0278(19) 0.032(2)
O7 0.0399(18) 0.0387(18) 0.0401(18) 0.0090(14) 0.0149(15) 0.0177(15)
O8 0.070(4) 0.163(8) 0.156(7) 0.008(4) -0.012(4) 0.033(6)
N1 0.042(2) 0.038(2) 0.043(2) 0.0010(18) 0.0054(19) 0.018(2)
N2 0.059(3) 0.033(2) 0.035(2) 0.0041(19) 0.018(2) 0.0147(18)
N3 0.066(4) 0.094(5) 0.078(4) 0.019(3) 0.007(3) 0.020(4)
C1 0.053(3) 0.056(3) 0.051(3) -0.002(3) -0.002(3) 0.024(3)
C2 0.054(4) 0.067(4) 0.068(4) -0.001(3) -0.014(3) 0.028(3)
C3 0.037(3) 0.058(4) 0.103(6) 0.000(3) -0.009(3) 0.035(4)
C4 0.037(3) 0.039(3) 0.093(5) 0.012(2) 0.017(3) 0.030(3)
C5 0.040(3) 0.030(2) 0.063(3) 0.011(2) 0.019(3) 0.021(2)
C6 0.050(3) 0.029(2) 0.055(3) 0.010(2) 0.025(3) 0.018(2)
C7 0.074(4) 0.040(3) 0.081(4) 0.021(3) 0.051(4) 0.030(3)
C8 0.121(6) 0.052(4) 0.082(5) 0.023(4) 0.073(5) 0.034(4)
C9 0.124(6) 0.053(4) 0.048(3) 0.010(4) 0.042(4) 0.023(3)
C10 0.082(4) 0.046(3) 0.043(3) 0.001(3) 0.021(3) 0.022(3)
C11 0.042(3) 0.058(4) 0.131(7) 0.014(3) 0.036(4) 0.045(4)
C12 0.066(4) 0.059(4) 0.125(7) 0.023(3) 0.066(5) 0.046(4)
C13 0.042(3) 0.037(3) 0.026(2) 0.011(2) 0.006(2) 0.014(2)
C14 0.057(3) 0.045(3) 0.027(2) 0.001(2) 0.009(2) 0.011(2)
C15 0.036(3) 0.044(3) 0.037(3) 0.006(2) 0.009(2) 0.012(2)
C16 0.048(3) 0.043(3) 0.039(3) 0.010(2) 0.014(2) 0.013(2)
C17 0.048(3) 0.042(3) 0.045(3) 0.015(2) 0.016(2) 0.021(2)
C18 0.086(5) 0.061(4) 0.126(6) 0.037(4) 0.065(5) 0.047(4)
C19 0.119(10) 0.109(9) 0.187(14) 0.048(8) 0.018(10) -0.004(9)
C20 0.51(4) 0.159(15) 0.221(19) 0.17(2) -0.20(2) -0.086(14)
C21 0.55(5) 0.40(4) 0.48(4) 0.20(3) 0.38(4) 0.34(4)

loop_
_atom_type_symbol
_atom_type_description
_atom_type_scat_dispersion_real
_atom_type_scat_dispersion_imag
_atom_type_scat_source
C C 0.0033 0.0016 'International Tables Vol C Tables 4.2.6.8 and 6.1.1.4'
H H 0.0000 0.0000 'International Tables Vol C Tables 4.2.6.8 and 6.1.1.4'
N N 0.0061 0.0033 'International Tables Vol C Tables 4.2.6.8 and 6.1.1.4'
O O 0.0106 0.0060 'International Tables Vol C Tables 4.2.6.8 and 6.1.1.4'
Cl Cl 0.1484 0.1585 'International Tables Vol C Tables 4.2.6.8 and 6.1.1.4'
Pr Pr -0.2180 2.8214 'International Tables Vol C Tables 4.2.6.8 and 6.1.1.4'

loop_
_geom_angle_atom_site_label_1
_geom_angle_atom_site_label_2
_geom_angle_atom_site_label_3
_geom_angle_site_symmetry_1
_geom_angle_site_symmetry_3
_geom_angle
O7 Pr1 O4 2_565 . 90.27(13)
O7 Pr1 O1 2_565 . 80.29(12)
O4 Pr1 O1 . . 72.29(13)
O7 Pr1 O2 2_565 . 76.03(11)
O4 Pr1 O2 . . 140.05(12)
O1 Pr1 O2 . . 68.52(12)
O7 Pr1 O3 2_565 2_565 74.23(11)
O4 Pr1 O3 . 2_565 74.11(12)
O1 Pr1 O3 . 2_565 137.28(13)
O2 Pr1 O3 . 2_565 134.02(10)
O7 Pr1 O6 2_565 . 119.84(11)
O4 Pr1 O6 . . 138.47(13)
O1 Pr1 O6 . . 136.05(13)
O2 Pr1 O6 . . 78.71(13)
O3 Pr1 O6 2_565 . 86.63(12)
O7 Pr1 O7 2_565 . 70.10(12)
O4 Pr1 O7 . . 142.68(12)
O1 Pr1 O7 . . 131.09(12)
O2 Pr1 O7 . . 67.10(10)
O3 Pr1 O7 2_565 . 70.18(10)
O6 Pr1 O7 . . 49.79(10)
O7 Pr1 N2 2_565 . 147.63(12)
O4 Pr1 N2 . . 99.32(13)
O1 Pr1 N2 . . 73.49(14)
O2 Pr1 N2 . . 76.90(11)
O3 Pr1 N2 2_565 . 138.13(12)
O6 Pr1 N2 . . 71.12(12)
O7 Pr1 N2 . . 114.36(11)
O7 Pr1 N1 2_565 . 149.46(12)
O4 Pr1 N1 . . 70.02(13)
O1 Pr1 N1 . . 113.46(13)
O2 Pr1 N1 . . 133.86(12)
O3 Pr1 N1 2_565 . 77.94(12)
O6 Pr1 N1 . . 70.14(13)
O7 Pr1 N1 . . 111.70(11)
N2 Pr1 N1 . . 61.44(13)
O7 Pr1 C17 2_565 . 95.25(13)
O4 Pr1 C17 . . 149.68(13)
O1 Pr1 C17 . . 138.03(13)
O2 Pr1 C17 . . 69.91(13)
O3 Pr1 C17 2_565 . 78.77(13)
O6 Pr1 C17 . . 24.59(12)
O7 Pr1 C17 . . 25.27(12)
N2 Pr1 C17 . . 91.83(13)
N1 Pr1 C17 . . 91.42(14)
O7 Pr1 Pr1 2_565 2_565 36.94(8)
O4 Pr1 Pr1 . 2_565 120.73(10)
O1 Pr1 Pr1 . 2_565 108.78(10)
O2 Pr1 Pr1 . 2_565 67.10(8)
O3 Pr1 Pr1 2_565 2_565 67.99(8)
O6 Pr1 Pr1 . 2_565 82.92(8)
O7 Pr1 Pr1 . 2_565 33.16(7)
N2 Pr1 Pr1 . 2_565 139.02(9)
N1 Pr1 Pr1 . 2_565 137.51(9)
C17 Pr1 Pr1 . 2_565 58.35(10)
Pr1 O1 H1A . . 119(4)
Pr1 O1 H1B . . 123(5)
H1A O1 H1B . . 114(7)
C13 O2 Pr1 . . 136.7(3)
C13 O3 Pr1 . 2_565 134.0(3)
C15 O4 Pr1 . . 141.1(3)
C17 O6 Pr1 . . 97.5(3)
C17 O7 Pr1 . 2_565 157.1(3)
C17 O7 Pr1 . . 92.2(3)
Pr1 O7 Pr1 2_565 . 109.90(12)
C1 N1 C5 . . 118.1(4)
C1 N1 Pr1 . . 121.6(3)
C5 N1 Pr1 . . 120.1(3)
C10 N2 C6 . . 117.8(4)
C10 N2 Pr1 . . 120.8(3)
C6 N2 Pr1 . . 120.8(3)
C21 N3 C20 . . 119(2)
C21 N3 C19 . . 118.1(19)
C20 N3 C19 . . 122.3(18)
N1 C1 C2 . . 122.9(6)
N1 C1 H1 . . 118.5
C2 C1 H1 . . 118.5
C3 C2 C1 . . 119.6(6)
C3 C2 H2 . . 120.2
C1 C2 H2 . . 120.2
C2 C3 C4 . . 120.2(5)
C2 C3 H3 . . 119.9
C4 C3 H3 . . 119.9
C3 C4 C5 . . 117.3(6)
C3 C4 C11 . . 123.8(6)
C5 C4 C11 . . 118.9(6)
N1 C5 C4 . . 122.0(5)
N1 C5 C6 . . 118.2(4)
C4 C5 C6 . . 119.8(5)
N2 C6 C7 . . 122.7(5)
N2 C6 C5 . . 118.0(4)
C7 C6 C5 . . 119.3(5)
C8 C7 C6 . . 117.2(6)
C8 C7 C12 . . 124.2(6)
C6 C7 C12 . . 118.6(6)
C9 C8 C7 . . 120.4(5)
C9 C8 H8 . . 119.8
C7 C8 H8 . . 119.8
C8 C9 C10 . . 119.0(6)
C8 C9 H9 . . 120.5
C10 C9 H9 . . 120.5
N2 C10 C9 . . 122.8(6)
N2 C10 H10 . . 118.6
C9 C10 H10 . . 118.6
C12 C11 C4 . . 121.0(6)
C12 C11 H11 . . 119.5
C4 C11 H11 . . 119.5
C11 C12 C7 . . 122.4(6)
C11 C12 H12 . . 118.8
C7 C12 H12 . . 118.8
O3 C13 O2 . . 130.6(4)
O3 C13 C14 . . 115.6(4)
O2 C13 C14 . . 113.7(4)
C13 C14 Cl1 . . 108.1(4)
C13 C14 Cl2 . . 112.4(3)
Cl1 C14 Cl2 . . 109.2(3)
C13 C14 Cl3 . . 112.2(3)
Cl1 C14 Cl3 . . 107.4(3)
Cl2 C14 Cl3 . . 107.3(3)
O5 C15 O4 . . 129.3(5)
O5 C15 C16 . . 115.4(5)
O4 C15 C16 . . 115.3(5)
C15 C16 Cl5 . . 110.9(4)
C15 C16 Cl4 . . 112.4(4)
Cl5 C16 Cl4 . . 107.1(3)
C15 C16 Cl6 . . 108.8(3)
Cl5 C16 Cl6 . . 108.3(3)
Cl4 C16 Cl6 . . 109.3(3)
O6 C17 O7 . . 120.2(5)
O6 C17 C18 . . 121.9(5)
O7 C17 C18 . . 117.8(5)
O6 C17 Pr1 . . 57.9(3)
O7 C17 Pr1 . . 62.5(2)
C18 C17 Pr1 . . 173.5(4)
C17 C18 H18A . . 109.5
C17 C18 H18B . . 109.5
H18A C18 H18B . . 109.5
C17 C18 H18C . . 109.5
H18A C18 H18C . . 109.5
H18B C18 H18C . . 109.5
O8 C19 N3 . . 147.9(19)
O8 C19 H19 . . 106.0
N3 C19 H19 . . 106.0
N3 C20 H20A . . 109.5
N3 C20 H20B . . 109.5
H20A C20 H20B . . 109.5
N3 C20 H20C . . 109.5
H20A C20 H20C . . 109.5
H20B C20 H20C . . 109.5
N3 C21 H21A . . 109.5
N3 C21 H21B . . 109.5
H21A C21 H21B . . 109.5
N3 C21 H21C . . 109.5
H21A C21 H21C . . 109.5
H21B C21 H21C . . 109.5

loop_
_geom_bond_atom_site_label_1
_geom_bond_atom_site_label_2
_geom_bond_site_symmetry_2
_geom_bond_distance
_geom_bond_publ_flag
Pr1 O7 2_565 2.399(3) y
Pr1 O4 . 2.458(4) y
Pr1 O1 . 2.500(4) y
Pr1 O2 . 2.502(3) y
Pr1 O3 2_565 2.507(3) y
Pr1 O6 . 2.538(4) y
Pr1 O7 . 2.636(3) y
Pr1 N2 . 2.646(4) y
Pr1 N1 . 2.665(4) y
Pr1 C17 . 2.969(5) ?
Pr1 Pr1 2_565 4.1249(13) ?
Cl1 C14 . 1.732(6) ?
Cl2 C14 . 1.751(5) ?
Cl3 C14 . 1.757(5) ?
Cl4 C16 . 1.763(6) ?
Cl5 C16 . 1.753(5) ?
Cl6 C16 . 1.770(5) ?
O1 H1A . 0.88(2) ?
O1 H1B . 0.89(2) ?
O2 C13 . 1.240(5) ?
O3 C13 . 1.235(5) ?
O3 Pr1 2_565 2.507(3) ?
O4 C15 . 1.233(6) ?
O5 C15 . 1.227(6) ?
O6 C17 . 1.246(6) ?
O7 C17 . 1.268(6) ?
O7 Pr1 2_565 2.399(3) ?
O8 C19 . 1.009(13) ?
N1 C1 . 1.324(7) ?
N1 C5 . 1.360(6) ?
N2 C10 . 1.325(7) ?
N2 C6 . 1.358(6) ?
N3 C21 . 1.248(19) ?
N3 C20 . 1.263(17) ?
N3 C19 . 1.293(14) ?
C1 C2 . 1.394(8) ?
C1 H1 . 0.9300 ?
C2 C3 . 1.344(10) ?
C2 H2 . 0.9300 ?
C3 C4 . 1.396(10) ?
C3 H3 . 0.9300 ?
C4 C5 . 1.415(7) ?
C4 C11 . 1.432(9) ?
C5 C6 . 1.434(7) ?
C6 C7 . 1.407(7) ?
C7 C8 . 1.384(10) ?
C7 C12 . 1.439(10) ?
C8 C9 . 1.359(10) ?
C8 H8 . 0.9300 ?
C9 C10 . 1.399(8) ?
C9 H9 . 0.9300 ?
C10 H10 . 0.9300 ?
C11 C12 . 1.316(10) ?
C11 H11 . 0.9300 ?
C12 H12 . 0.9300 ?
C13 C14 . 1.566(6) ?
C15 C16 . 1.554(7) ?
C17 C18 . 1.490(8) ?
C18 H18A . 0.9600 ?
C18 H18B . 0.9600 ?
C18 H18C . 0.9600 ?
C19 H19 . 0.9300 ?
C20 H20A . 0.9600 ?
C20 H20B . 0.9600 ?
C20 H20C . 0.9600 ?
C21 H21A . 0.9600 ?
C21 H21B . 0.9600 ?
C21 H21C . 0.9600 ?

loop_
_geom_hbond_atom_site_label_D
_geom_hbond_atom_site_label_H
_geom_hbond_atom_site_label_A
_geom_hbond_distance_DH
_geom_hbond_distance_HA
_geom_hbond_distance_DA
_geom_hbond_angle_DHA
O1 H1A O5 0.88(2) 1.96(4) 2.748(6) 149(6)
O1 H1B O8 0.89(2) 1.84(4) 2.690(8) 159(8)
